data_1544782
loop_
_publ_author_name
'Mulijanto, Caroline Evania'
'Quah, Hong Sheng'
'Tan, Geok Kheng'
'Donnadieu, Bruno'
'Vittal, Jagadese J.'

_publ_section_title
;
 Curved crystal morphology, photoreactivity and photosalient behaviour of
 mononuclear Zn(II) complexes
;
_journal_issue 1
_journal_name_full IUCrJ
_journal_page_first
;
;
_journal_paper_doi 10.1107/S2052252516019072
_journal_volume 4
_journal_year 2017
_chemical_formula_sum 'C30 H30 N4 O2 S2 Zn'
_chemical_formula_weight 608.07
_chemical_name_systematic ?
_space_group_crystal_system orthorhombic
_space_group_IT_number 43
_space_group_name_Hall 'F 2 -2d'
_space_group_name_H-M_alt 'F d d 2'
_symmetry_space_group_name_Hall 'F 2 -2d'
_symmetry_space_group_name_H-M 'F d d 2'
_atom_sites_solution_hydrogens geom
_audit_creation_method SHELXL-2014
_cell_angle_alpha 90
_cell_angle_beta 90
_cell_angle_gamma 90
_cell_formula_units_Z 8
_cell_length_a 36.662(3)
_cell_length_b 37.055(4)
_cell_length_c 5.1092(5)
_cell_measurement_reflns_used 2524
_cell_measurement_temperature 100(2)
_cell_measurement_theta_max 20.34
_cell_measurement_theta_min 2.20
_cell_volume 6940.9(12)
_computing_cell_refinement 'Bruker SAINT'
_computing_data_collection 'Bruker APEX2'
_computing_data_reduction 'Bruker SAINT'
_computing_molecular_graphics 'Bruker SHELXTL'
_computing_publication_material 'Bruker SHELXTL'
_computing_structure_refinement 'SHELXL-2014 (Sheldrick, 2014)'
_computing_structure_solution 'SHELXS-97 (Sheldrick 2008)'
_diffrn_ambient_temperature 100(2)
_diffrn_measured_fraction_theta_full 1.000
_diffrn_measured_fraction_theta_max 1.000
_diffrn_measurement_device_type 'Bruker APEX-II CCD'
_diffrn_measurement_method '\f and \w scans'
_diffrn_radiation_type MoK\a
_diffrn_radiation_wavelength 0.71073
_diffrn_reflns_av_R_equivalents 0.0429
_diffrn_reflns_av_unetI/netI 0.0536
_diffrn_reflns_Laue_measured_fraction_full 1.000
_diffrn_reflns_Laue_measured_fraction_max 1.000
_diffrn_reflns_limit_h_max 44
_diffrn_reflns_limit_h_min -47
_diffrn_reflns_limit_k_max 42
_diffrn_reflns_limit_k_min -48
_diffrn_reflns_limit_l_max 6
_diffrn_reflns_limit_l_min -6
_diffrn_reflns_number 12316
_diffrn_reflns_point_group_measured_fraction_full 0.993
_diffrn_reflns_point_group_measured_fraction_max 0.990
_diffrn_reflns_theta_full 25.242
_diffrn_reflns_theta_max 27.487
_diffrn_reflns_theta_min 1.563
_exptl_absorpt_coefficient_mu 0.857
_exptl_absorpt_correction_T_max 0.7457
_exptl_absorpt_correction_T_min 0.6091
_exptl_absorpt_correction_type multi-scan
_exptl_absorpt_process_details 'SADABS (Sheldrick, 2010)'
_exptl_crystal_colour Colourless
_exptl_crystal_density_diffrn 1.164
_exptl_crystal_density_meas ?
_exptl_crystal_density_method 'Not Measured'
_exptl_crystal_description Block
_exptl_crystal_F_000 2528
_exptl_crystal_size_max 0.500
_exptl_crystal_size_mid 0.140
_exptl_crystal_size_min 0.140
_refine_diff_density_max 1.230
_refine_diff_density_min -0.384
_refine_diff_density_rms 0.211
_refine_ls_abs_structure_details
; 
 Flack x determined using 1069 quotients [(I+)-(I-)]/[(I+)+(I-)] 
 (Parsons, Flack and Wagner, Acta Cryst. B69 (2013) 249-259). 
;
_refine_ls_abs_structure_Flack 0.024(13)
_refine_ls_extinction_coef 0.0007(3)
_refine_ls_extinction_expression Fc^*^=kFc[1+0.001xFc^2^\l^3^/sin(2\q)]^-1/4^
_refine_ls_extinction_method SHELXL
_refine_ls_goodness_of_fit_ref 1.186
_refine_ls_hydrogen_treatment constr
_refine_ls_matrix_type full
_refine_ls_number_parameters 177
_refine_ls_number_reflns 3951
_refine_ls_number_restraints 1
_refine_ls_restrained_S_all 1.186
_refine_ls_R_factor_all 0.1057
_refine_ls_R_factor_gt 0.0887
_refine_ls_shift/su_max 0.000
_refine_ls_shift/su_mean 0.000
_refine_ls_structure_factor_coef Fsqd
_refine_ls_weighting_details 'w=1/[\s^2^(Fo^2^)+(0.1710P)^2^+2.2922P] where P=(Fo^2^+2Fc^2^)/3'
_refine_ls_weighting_scheme calc
_refine_ls_wR_factor_gt 0.2644
_refine_ls_wR_factor_ref 0.2832
_reflns_Friedel_coverage 0.780
_reflns_Friedel_fraction_full 0.983
_reflns_Friedel_fraction_max 0.977
_reflns_number_gt 3071
_reflns_number_total 3951
_reflns_threshold_expression 'I > 2\s(I)'
_cod_data_source_file lq5002.cif
_cod_data_source_block d739
_cod_depositor_comments
;
 Marking attached hydrogen atoms.

 Antanas Vaitkus,
 2016-12-29

The following automatic conversions were performed:

'_exptl_absorpt_correction_type' value 'Multi-scan' changed to
'multi-scan' according to
/usr/data/users/saulius/crontab/automatic-downloads/rss-feeds/IUCr/lib/dictionaries/cif_core.dic
dictionary named 'cif_core.dic' version 2.4.2 from 2011-04-26.

'_exptl_crystal_density_meas' value 'Not Measured' was changed to '?'
- the value is perceived as not measured.

Automatic conversion script
Id: cif_fix_values 4268 2015-11-12 08:31:59Z antanas 
;
_cod_original_cell_volume 6940.8(11)
_cod_database_code 1544782
_shelx_space_group_comment
; 
The symmetry employed for this shelxl refinement is uniquely defined 
by the following loop, which should always be used as a source of 
symmetry information in preference to the above space-group names. 
They are only intended as comments. 
;
_shelx_estimated_absorpt_t_min 0.674
_shelx_estimated_absorpt_t_max 0.889
_shelxl_version_number 2014-3

loop_
_space_group_symop_operation_xyz
'x, y, z'
'-x, -y, z'
'x+1/4, -y+1/4, z+1/4'
'-x+1/4, y+1/4, z+1/4'
'x, y+1/2, z+1/2'
'-x, -y+1/2, z+1/2'
'x+1/4, -y+3/4, z+3/4'
'-x+1/4, y+3/4, z+3/4'
'x+1/2, y, z+1/2'
'-x+1/2, -y, z+1/2'
'x+3/4, -y+1/4, z+3/4'
'-x+3/4, y+1/4, z+3/4'
'x+1/2, y+1/2, z'
'-x+1/2, -y+1/2, z'
'x+3/4, -y+3/4, z+1/4'
'-x+3/4, y+3/4, z+1/4'

loop_
_atom_site_label
_atom_site_type_symbol
_atom_site_fract_x
_atom_site_fract_y
_atom_site_fract_z
_atom_site_U_iso_or_equiv
_atom_site_adp_type
_atom_site_occupancy
_atom_site_site_symmetry_order
_atom_site_calc_flag
_atom_site_refinement_flags_posn
_atom_site_refinement_flags_adp
_atom_site_refinement_flags_occupancy
_atom_site_disorder_assembly
_atom_site_disorder_group
_atom_site_attached_hydrogens
Zn1 Zn 0.5000 0.5000 0.5606(3) 0.0531(5) Uani 1 2 d S T P . . 0
S1 S 0.52234(18) 0.60900(13) 0.9857(13) 0.149(2) Uani 1 1 d . . . . . 0
N1 N 0.45629(17) 0.51067(19) 0.3295(15) 0.0480(14) Uani 1 1 d . . . . . 0
C1 C 0.4367(2) 0.4853(2) 0.221(2) 0.057(2) Uani 1 1 d . . . . . 0
H1 H 0.4412 0.4611 0.2732 0.069 Uiso 1 1 calc R U . . . 0
C2 C 0.4100(2) 0.4914(2) 0.037(2) 0.059(2) Uani 1 1 d . . . . . 0
H2 H 0.3971 0.4717 -0.0381 0.070 Uiso 1 1 calc R U . . . 0
C3 C 0.4018(2) 0.5264(2) -0.0397(18) 0.0512(18) Uani 1 1 d . . . . . 0
C4 C 0.4221(3) 0.5539(3) 0.081(2) 0.068(2) Uani 1 1 d . . . . . 0
H4 H 0.4179 0.5785 0.0385 0.082 Uiso 1 1 calc R U . . . 0
C5 C 0.4484(2) 0.5442(2) 0.264(2) 0.064(2) Uani 1 1 d . . . . . 0
H5 H 0.4617 0.5630 0.3467 0.076 Uiso 1 1 calc R U . . . 0
C6 C 0.3752(2) 0.5354(2) -0.2414(19) 0.054(2) Uani 1 1 d . . . . . 0
H6 H 0.3714 0.5604 -0.2719 0.065 Uiso 1 1 calc R U . . . 0
C7 C 0.3567(2) 0.5143(3) -0.3800(18) 0.059(2) Uani 1 1 d . . . . . 0
H7 H 0.3610 0.4892 -0.3548 0.071 Uiso 1 1 calc R U . . . 0
C8 C 0.3286(2) 0.5240(3) -0.5800(18) 0.055(2) Uani 1 1 d . . . . . 0
C9 C 0.3136(3) 0.4959(3) -0.730(2) 0.068(3) Uani 1 1 d . . . . . 0
H9 H 0.3210 0.4717 -0.6996 0.082 Uiso 1 1 calc R U . . . 0
C10 C 0.2883(3) 0.5033(3) -0.921(4) 0.081(3) Uani 1 1 d . . . . . 0
H10 H 0.2786 0.4846 -1.0271 0.098 Uiso 1 1 calc R U . . . 0
C11 C 0.2767(3) 0.5406(3) -0.956(2) 0.079(3) Uani 1 1 d . . . . . 0
H11 H 0.2589 0.5467 -1.0842 0.095 Uiso 1 1 calc R U . . . 0
C12 C 0.2915(4) 0.5659(4) -0.807(3) 0.096(4) Uani 1 1 d . . . . . 0
H12 H 0.2847 0.5904 -0.8323 0.115 Uiso 1 1 calc R U . . . 0
C13 C 0.3161(3) 0.5575(3) -0.617(3) 0.081(3) Uani 1 1 d . . . . . 0
H13 H 0.3248 0.5762 -0.5061 0.097 Uiso 1 1 calc R U . . . 0
N2 N 0.5099(3) 0.5442(3) 0.741(2) 0.071(2) Uani 1 1 d . . . . . 0
C14 C 0.5147(3) 0.5718(3) 0.837(2) 0.073(3) Uani 1 1 d . . . . . 0
O1S O 0.4232(11) 0.6488(11) 0.394(10) 0.184(18) Uiso 0.47(3) 1 d . . P A 2 1
C1S C 0.3867(13) 0.6485(13) 0.259(11) 0.137(16) Uiso 0.47(3) 1 d . . P A 2 3
O2S O 0.4142(11) 0.6490(12) -0.274(10) 0.206(18) Uiso 0.53(3) 1 d . . P A 1 1
C2S C 0.3862(10) 0.6483(10) -0.049(9) 0.127(12) Uiso 0.53(3) 1 d . . P A 1 3

loop_
_atom_site_aniso_label
_atom_site_aniso_U_11
_atom_site_aniso_U_22
_atom_site_aniso_U_33
_atom_site_aniso_U_23
_atom_site_aniso_U_13
_atom_site_aniso_U_12
Zn1 0.0472(7) 0.0701(8) 0.0420(7) 0.000 0.000 0.0097(6)
S1 0.202(5) 0.095(3) 0.148(5) -0.031(3) -0.015(5) -0.041(3)
N1 0.046(3) 0.054(3) 0.044(4) -0.002(3) -0.002(3) 0.007(3)
C1 0.058(5) 0.051(4) 0.062(5) 0.002(4) -0.005(4) 0.006(4)
C2 0.061(5) 0.045(4) 0.070(6) -0.006(5) -0.020(5) -0.001(3)
C3 0.050(4) 0.054(4) 0.050(4) 0.003(4) -0.001(4) 0.001(3)
C4 0.065(5) 0.064(5) 0.076(7) 0.004(5) -0.016(5) -0.001(4)
C5 0.058(4) 0.063(5) 0.070(6) 0.006(4) -0.014(5) 0.000(4)
C6 0.052(4) 0.050(4) 0.061(5) 0.008(4) -0.006(4) 0.004(3)
C7 0.058(5) 0.070(5) 0.049(5) 0.003(4) -0.002(4) 0.010(4)
C8 0.051(4) 0.070(5) 0.045(4) 0.006(4) 0.003(4) 0.002(4)
C9 0.061(6) 0.087(7) 0.057(6) 0.004(5) -0.002(5) -0.008(4)
C10 0.063(5) 0.128(10) 0.054(7) -0.007(6) 0.003(7) -0.010(6)
C11 0.067(5) 0.107(8) 0.062(6) 0.013(6) -0.016(6) 0.000(5)
C12 0.094(8) 0.101(9) 0.092(9) 0.030(8) -0.024(8) 0.010(7)
C13 0.081(6) 0.089(7) 0.074(7) 0.005(6) -0.023(6) 0.005(6)
N2 0.065(4) 0.076(5) 0.071(6) -0.017(5) -0.009(4) -0.001(4)
C14 0.069(6) 0.091(7) 0.059(6) 0.001(6) -0.007(5) 0.000(5)

loop_
_atom_type_symbol
_atom_type_description
_atom_type_scat_dispersion_real
_atom_type_scat_dispersion_imag
_atom_type_scat_source
C C 0.0033 0.0016 'International Tables Vol C Tables 4.2.6.8 and 6.1.1.4'
H H 0.0000 0.0000 'International Tables Vol C Tables 4.2.6.8 and 6.1.1.4'
N N 0.0061 0.0033 'International Tables Vol C Tables 4.2.6.8 and 6.1.1.4'
S S 0.1246 0.1234 'International Tables Vol C Tables 4.2.6.8 and 6.1.1.4'
Zn Zn 0.2839 1.4301 'International Tables Vol C Tables 4.2.6.8 and 6.1.1.4'
O O 0.0106 0.0060 'International Tables Vol C Tables 4.2.6.8 and 6.1.1.4'

loop_
_geom_angle_atom_site_label_1
_geom_angle_atom_site_label_2
_geom_angle_atom_site_label_3
_geom_angle
_geom_angle_site_symmetry_1
_geom_angle_site_symmetry_3
N2 Zn1 N2 122.4(7) 2_665 .
N2 Zn1 N1 107.3(4) 2_665 .
N2 Zn1 N1 105.3(4) . .
N2 Zn1 N1 105.3(4) 2_665 2_665
N2 Zn1 N1 107.3(4) . 2_665
N1 Zn1 N1 108.8(4) . 2_665
C1 N1 C5 116.8(8) . .
C1 N1 Zn1 122.7(6) . .
C5 N1 Zn1 120.3(6) . .
N1 C1 C2 124.2(8) . .
C1 C2 C3 120.0(8) . .
C2 C3 C4 116.2(9) . .
C2 C3 C6 123.8(8) . .
C4 C3 C6 119.9(8) . .
C5 C4 C3 118.3(9) . .
N1 C5 C4 124.5(9) . .
C7 C6 C3 128.2(8) . .
C6 C7 C8 127.6(10) . .
C13 C8 C9 118.5(10) . .
C13 C8 C7 123.7(10) . .
C9 C8 C7 117.7(9) . .
C10 C9 C8 120.2(11) . .
C9 C10 C11 118.4(13) . .
C12 C11 C10 118.6(11) . .
C11 C12 C13 121.5(13) . .
C8 C13 C12 122.6(13) . .
C14 N2 Zn1 175.6(10) . .
N2 C14 S1 176.4(12) . .

loop_
_geom_bond_atom_site_label_1
_geom_bond_atom_site_label_2
_geom_bond_distance
_geom_bond_site_symmetry_2
Zn1 N2 1.916(9) 2_665
Zn1 N2 1.916(9) .
Zn1 N1 2.030(7) .
Zn1 N1 2.030(7) 2_665
S1 C14 1.598(13) .
N1 C1 1.305(12) .
N1 C5 1.318(11) .
C1 C2 1.380(14) .
C2 C3 1.386(13) .
C3 C4 1.402(13) .
C3 C6 1.458(12) .
C4 C5 1.392(13) .
C6 C7 1.255(13) .
C7 C8 1.494(13) .
C8 C13 1.337(15) .
C8 C9 1.404(15) .
C9 C10 1.37(2) .
C10 C11 1.459(17) .
C11 C12 1.324(18) .
C12 C13 1.362(17) .
N2 C14 1.147(14) .
O1S C1S 1.50(6) .
O2S C2S 1.54(6) .
